data_1555057
loop_
_publ_author_name
'Zang, Yi'
'Gong, Yi-Hua'
'Li, Xu-Wen'
'Li, Xiao-Nian'
'Liu, Jun-Jun'
'Chen, Chun-Mei'
'Zhou, Yuan'
'Gu, Liang-Hu'
'Luo, Zeng-Wei'
'Wang, Jian-Ping'
'Sun, Wei-Guang'
'Zhu, Hu-Cheng'
'Zhang, Yong-Hui'

_publ_section_title
;
 Canescones A--E: aromatic polyketide dimers with PTP1B inhibitory
 activity from Penicillium canescens
;
_journal_issue 18
_journal_name_full 'Organic Chemistry Frontiers'
_journal_page_first 3274
_journal_paper_doi 10.1039/C9QO00820A
_journal_volume 6
_journal_year 2019
_chemical_absolute_configuration ad
_chemical_formula_moiety 'C20 H18 O10, C H4 O'
_chemical_formula_sum 'C21 H22 O11'
_chemical_formula_weight 450.38
_space_group_crystal_system orthorhombic
_space_group_IT_number 19
_space_group_name_Hall 'P 2ac 2ab'
_space_group_name_H-M_alt 'P 21 21 21'
_atom_sites_solution_hydrogens geom
_audit_update_record
;
2019-03-04 deposited with the CCDC.	2019-08-01 downloaded from the CCDC.
;
_cell_angle_alpha 90
_cell_angle_beta 90
_cell_angle_gamma 90
_cell_formula_units_Z 4
_cell_length_a 8.2302(4)
_cell_length_b 14.4554(6)
_cell_length_c 16.2394(7)
_cell_measurement_reflns_used 9830
_cell_measurement_temperature 100.(2)
_cell_measurement_theta_max 72.6955
_cell_measurement_theta_min 4.0943
_cell_volume 1932.01(15)
_computing_cell_refinement 'SAINT V8.38A (Bruker AXS Inc., 2017)'
_computing_data_collection 'Bruker Instrument Service vV6.2.9'
_computing_data_reduction 'SAINT V8.38A (Bruker AXS Inc., 2017)'
_computing_structure_refinement 'SHELXL-2017/1 (Sheldrick, 2017)'
_computing_structure_solution 'SHELXT 2014/5 (Sheldrick, 2014)'
_diffrn_ambient_temperature 100.(2)
_diffrn_detector_area_resol_mean 7.3910
_diffrn_measured_fraction_theta_full 0.998
_diffrn_measured_fraction_theta_max 0.998
_diffrn_measurement_device_type 'Bruker D8 VENTURE PHOTON II'
_diffrn_radiation_monochromator 'Helixos MX multilayer Optic'
_diffrn_radiation_type 'Cu K\a'
_diffrn_radiation_wavelength 1.54178
_diffrn_reflns_av_R_equivalents 0.0653
_diffrn_reflns_av_unetI/netI 0.0372
_diffrn_reflns_limit_h_max 9
_diffrn_reflns_limit_h_min -10
_diffrn_reflns_limit_k_max 17
_diffrn_reflns_limit_k_min -17
_diffrn_reflns_limit_l_max 20
_diffrn_reflns_limit_l_min -20
_diffrn_reflns_number 25161
_diffrn_reflns_theta_full 72.82
_diffrn_reflns_theta_max 72.82
_diffrn_reflns_theta_min 4.09
_diffrn_source 'Ius Diamond'
_diffrn_source_type Microfocus
_exptl_absorpt_coefficient_mu 1.086
_exptl_absorpt_correction_T_max 0.93
_exptl_absorpt_correction_T_min 0.79
_exptl_absorpt_correction_type multi-scan
_exptl_absorpt_process_details
;
SADABS-2016/2 - Bruker AXS area detector scaling and absorption correction
;
_exptl_crystal_colour 'translucent light colourless'
_exptl_crystal_density_diffrn 1.548
_exptl_crystal_density_method 'not measured'
_exptl_crystal_description block
_exptl_crystal_F_000 944
_exptl_crystal_size_max 0.140
_exptl_crystal_size_mid 0.110
_exptl_crystal_size_min 0.070
_refine_diff_density_max 0.216
_refine_diff_density_min -0.261
_refine_ls_abs_structure_details
;

Flack x determined using 1518 quotients [(I+)-(I-)]/[(I+)+(I-)]
(Parsons, Flack and Wagner, Acta Cryst. B69 (2013) 249-259).
;
_refine_ls_abs_structure_Flack 0.17(9)
_refine_ls_extinction_method none
_refine_ls_goodness_of_fit_ref 1.019
_refine_ls_hydrogen_treatment mixed
_refine_ls_matrix_type full
_refine_ls_number_parameters 300
_refine_ls_number_reflns 3833
_refine_ls_number_restraints 0
_refine_ls_restrained_S_all 1.019
_refine_ls_R_factor_all 0.0400
_refine_ls_R_factor_gt 0.0382
_refine_ls_shift/su_max 0.000
_refine_ls_shift/su_mean 0.000
_refine_ls_structure_factor_coef Fsqd
_refine_ls_weighting_details 'w=1/[\s^2^(Fo^2^)+(0.1000P)^2^] where P=(Fo^2^+2Fc^2^)/3'
_refine_ls_weighting_scheme calc
_refine_ls_wR_factor_gt 0.1160
_refine_ls_wR_factor_ref 0.1193
_reflns_number_gt 3697
_reflns_number_total 3833
_reflns_threshold_expression 'I > 2\s(I)'
_cod_data_source_file c9qo00820a2.cif
_cod_data_source_block zyh_zypc502
_cod_depositor_comments
;
The following automatic conversions were performed:

data item '_exptl_absorpt_correction_type' value 'Multi-Scan' was
changed to 'multi-scan' in accordance with the
/home/saulius/struct/COD-crude-data/automatic-downloads/DataCite-retrospective/RSC/depositions/lib/dictionaries/cif_core.dic
dictionary named 'cif_core.dic' version 2.4.2 last updated on
2011-04-26.

Automatic conversion script
Id: cif_fix_values 6909 2019-04-08 15:41:33Z antanas 
;
_cod_database_code 1555057

loop_
_space_group_symop_operation_xyz
'x, y, z'
'x+1/2, -y+1/2, -z'
'-x, y+1/2, -z+1/2'
'-x+1/2, -y, z+1/2'

loop_
_atom_site_type_symbol
_atom_site_label
_atom_site_fract_x
_atom_site_fract_y
_atom_site_fract_z
_atom_site_U_iso_or_equiv
_atom_site_adp_type
_atom_site_calc_flag
_atom_site_refinement_flags_adp
_atom_site_refinement_flags_posn
_atom_site_occupancy
O O1 0.2389(2) 0.58332(11) 0.23907(11) 0.0193(4) Uani d . . 1
O O2 0.2489(2) 0.40521(12) 0.24880(11) 0.0213(4) Uani d . . 1
O O3 0.6382(2) 0.36523(12) 0.52498(12) 0.0254(4) Uani d . . 1
O O4 0.6646(2) 0.51981(12) 0.53156(11) 0.0227(4) Uani d . . 1
O O5 0.3956(2) 0.69817(12) 0.35792(10) 0.0187(4) Uani d . . 1
O O6 0.0775(2) 0.96510(13) 0.13769(12) 0.0245(4) Uani d . . 1
O O7 0.3942(2) 0.87960(12) 0.33598(11) 0.0238(4) Uani d . . 1
O O8 0.4258(2) 0.69397(12) 0.19365(11) 0.0204(4) Uani d . . 1
O O9 0.1164(2) 0.71640(12) 0.34248(12) 0.0207(4) Uani d . . 1
H H9A 0.1053(19) 0.750(3) 0.382(3) 0.031 Uiso calc U R 1
O O10 0.5110(2) 0.65320(13) 0.54713(11) 0.0222(4) Uani d . . 1
H H10A 0.444(5) 0.6298(19) 0.5574(19) 0.033 Uiso calc U R 1
O O11 0.2487(3) 0.55315(15) 0.57688(13) 0.0313(5) Uani d . . 1
H H11A 0.215(3) 0.558(3) 0.622(3) 0.047 Uiso calc U R 1
C C1 0.2034(3) 1.05212(18) 0.24912(16) 0.0260(5) Uani d . . 1
H H1 0.31509 1.070623 0.236222 0.039 Uiso calc U R 1
H H7 0.19153 1.045078 0.308838 0.039 Uiso calc U R 1
H H8 0.127929 1.099644 0.229382 0.039 Uiso calc U R 1
C C2 0.1665(3) 0.96287(18) 0.20813(15) 0.0214(5) Uani d . . 1
C C3 0.2014(3) 0.87282(17) 0.22695(16) 0.0201(5) Uani d . . 1
C C4 0.1275(3) 0.81550(18) 0.16455(16) 0.0214(5) Uani d . . 1
C C5 0.1322(3) 0.71187(17) 0.16690(15) 0.0212(5) Uani d . . 1
H H5 0.1507 0.687439 0.110723 0.025 Uiso calc U R 1
H H6 0.026737 0.687788 0.186919 0.025 Uiso calc U R 1
C C6 0.2684(3) 0.67965(16) 0.22393(16) 0.0193(5) Uani d . . 1
C C7 0.3273(3) 0.54758(17) 0.30329(15) 0.0181(5) Uani d . . 1
C C8 0.3345(3) 0.44993(16) 0.30878(16) 0.0195(5) Uani d . . 1
C C9 0.2505(3) 0.30515(17) 0.25100(17) 0.0225(5) Uani d . . 1
H H16 0.358611 0.282662 0.235496 0.034 Uiso calc U R 1
H H3 0.169683 0.28105 0.212228 0.034 Uiso calc U R 1
H H2 0.22434 0.283953 0.306766 0.034 Uiso calc U R 1
C C10 0.4223(3) 0.40810(17) 0.37147(16) 0.0207(5) Uani d . . 1
H H4 0.426881 0.342709 0.376817 0.025 Uiso calc U R 1
C C11 0.5028(3) 0.46578(16) 0.42592(16) 0.0201(5) Uani d . . 1
C C12 0.6054(3) 0.44055(18) 0.49763(15) 0.0209(5) Uani d . . 1
C C13 0.5989(3) 0.60281(16) 0.49000(15) 0.0201(5) Uani d . . 1
C C14 0.4969(3) 0.56108(16) 0.42194(15) 0.0189(5) Uani d . . 1
C C15 0.4055(3) 0.60344(16) 0.36075(15) 0.0181(5) Uani d . . 1
C C16 0.2676(3) 0.73146(16) 0.30712(15) 0.0182(5) Uani d . . 1
C C17 0.0562(3) 0.87456(18) 0.11205(17) 0.0237(5) Uani d . . 1
H H9 -0.001131 0.856684 0.063824 0.028 Uiso calc U R 1
C C18 0.2992(3) 0.83618(17) 0.29371(15) 0.0185(5) Uani d . . 1
C C19 0.4578(4) 0.6590(2) 0.11247(18) 0.0316(6) Uani d . . 1
H H12 0.401731 0.599833 0.105054 0.047 Uiso calc U R 1
H H11 0.575049 0.650019 0.105524 0.047 Uiso calc U R 1
H H10 0.418597 0.703459 0.071442 0.047 Uiso calc U R 1
C C20 0.7398(3) 0.66189(17) 0.46106(16) 0.0226(5) Uani d . . 1
H H15 0.698334 0.713976 0.42864 0.034 Uiso calc U R 1
H H13 0.812751 0.624484 0.426913 0.034 Uiso calc U R 1
H H14 0.799443 0.685449 0.508894 0.034 Uiso calc U R 1
C C21 0.1194(4) 0.5683(2) 0.51944(17) 0.0289(6) Uani d . . 1
H H17 0.019846 0.539154 0.540015 0.043 Uiso calc U R 1
H H19 0.148387 0.54129 0.466097 0.043 Uiso calc U R 1
H H18 0.101359 0.634948 0.512926 0.043 Uiso calc U R 1

loop_
_atom_site_aniso_label
_atom_site_aniso_U_11
_atom_site_aniso_U_22
_atom_site_aniso_U_33
_atom_site_aniso_U_12
_atom_site_aniso_U_13
_atom_site_aniso_U_23
O1 0.0228(8) 0.0154(8) 0.0197(8) -0.0009(6) -0.0037(7) 0.0001(6)
O2 0.0238(9) 0.0154(8) 0.0246(9) -0.0006(6) -0.0040(7) -0.0028(6)
O3 0.0275(10) 0.0224(9) 0.0262(9) 0.0028(7) -0.0029(7) 0.0023(7)
O4 0.0246(9) 0.0186(8) 0.0250(9) 0.0008(6) -0.0049(7) 0.0011(7)
O5 0.0207(8) 0.0142(8) 0.0211(8) 0.0011(6) -0.0033(7) -0.0005(6)
O6 0.0293(10) 0.0206(9) 0.0235(8) 0.0011(7) -0.0017(8) 0.0032(7)
O7 0.0270(9) 0.0187(8) 0.0256(9) -0.0005(7) -0.0017(8) -0.0025(7)
O8 0.0179(8) 0.0213(8) 0.0220(8) -0.0009(6) 0.0027(7) -0.0030(7)
O9 0.0207(9) 0.0191(8) 0.0225(8) -0.0016(7) 0.0021(7) -0.0023(7)
O10 0.0214(9) 0.0226(8) 0.0225(9) -0.0013(7) 0.0012(7) -0.0036(7)
O11 0.0320(11) 0.0397(11) 0.0221(9) -0.0107(9) -0.0004(8) 0.0002(8)
C1 0.0291(13) 0.0210(12) 0.0278(13) 0.0008(9) 0.0019(10) 0.0004(10)
C2 0.0232(13) 0.0195(11) 0.0215(11) 0.0019(9) 0.0013(9) 0.0025(9)
C3 0.0195(12) 0.0188(11) 0.0219(12) 0.0012(8) 0.0004(9) 0.0024(9)
C4 0.0206(12) 0.0203(11) 0.0231(11) 0.0000(9) 0.0008(10) 0.0013(9)
C5 0.0209(12) 0.0202(12) 0.0223(11) 0.0013(9) -0.0025(10) -0.0009(9)
C6 0.0209(12) 0.0155(11) 0.0214(11) 0.0003(8) 0.0003(10) 0.0001(9)
C7 0.0174(11) 0.0180(11) 0.0190(11) 0.0019(9) 0.0020(9) 0.0011(9)
C8 0.0200(12) 0.0171(11) 0.0214(11) -0.0019(9) 0.0008(10) -0.0001(9)
C9 0.0240(12) 0.0150(11) 0.0284(12) -0.0016(9) -0.0020(10) -0.0026(9)
C10 0.0215(12) 0.0174(11) 0.0233(11) 0.0007(9) 0.0007(10) -0.0001(9)
C11 0.0199(12) 0.0183(11) 0.0222(11) 0.0025(9) 0.0011(9) 0.0014(9)
C12 0.0202(12) 0.0211(11) 0.0215(11) 0.0011(9) 0.0000(9) -0.0003(9)
C13 0.0228(12) 0.0162(10) 0.0214(11) 0.0022(9) -0.0012(10) 0.0012(9)
C14 0.0194(12) 0.0172(11) 0.0201(11) -0.0004(8) 0.0022(9) -0.0011(9)
C15 0.0172(11) 0.0135(10) 0.0237(11) -0.0003(8) 0.0018(10) -0.0001(9)
C16 0.0171(11) 0.0171(10) 0.0205(11) 0.0008(9) -0.0011(9) 0.0008(9)
C17 0.0270(14) 0.0204(12) 0.0237(12) -0.0014(10) -0.0024(10) 0.0007(9)
C18 0.0172(11) 0.0170(11) 0.0213(11) 0.0031(8) 0.0017(9) -0.0030(9)
C19 0.0347(16) 0.0311(13) 0.0290(14) -0.0066(12) 0.0080(11) -0.0088(11)
C20 0.0231(12) 0.0208(11) 0.0240(11) -0.0005(9) -0.0021(10) -0.0008(9)
C21 0.0288(14) 0.0295(13) 0.0283(13) -0.0030(11) -0.0006(11) 0.0041(11)

loop_
_atom_type_symbol
_atom_type_description
_atom_type_scat_dispersion_real
_atom_type_scat_dispersion_imag
_atom_type_scat_source
C C 0.0181 0.0091 'International Tables Vol C Tables 4.2.6.8 and 6.1.1.4'
H H 0.0000 0.0000 'International Tables Vol C Tables 4.2.6.8 and 6.1.1.4'
O O 0.0492 0.0322 'International Tables Vol C Tables 4.2.6.8 and 6.1.1.4'

loop_
_geom_angle_atom_site_label_1
_geom_angle_atom_site_label_2
_geom_angle_atom_site_label_3
_geom_angle
C7 O1 C6 113.95(18)
C8 O2 C9 116.82(19)
C12 O4 C13 111.55(19)
C15 O5 C16 113.63(18)
C2 O6 C17 107.4(2)
C6 O8 C19 116.1(2)
C16 O9 H9A 109.5
C13 O10 H10A 109.5
C21 O11 H11A 109.5
C2 C1 H1 109.5
C2 C1 H7 109.5
H1 C1 H7 109.5
C2 C1 H8 109.5
H1 C1 H8 109.5
H7 C1 H8 109.5
O6 C2 C3 108.9(2)
O6 C2 C1 117.9(2)
C3 C2 C1 133.2(2)
C2 C3 C4 107.5(2)
C2 C3 C18 129.1(2)
C4 C3 C18 123.3(2)
C17 C4 C3 105.4(2)
C17 C4 C5 131.6(2)
C3 C4 C5 123.0(2)
C4 C5 C6 109.8(2)
C4 C5 H5 109.7
C6 C5 H5 109.7
C4 C5 H6 109.7
C6 C5 H6 109.7
H5 C5 H6 108.2
O8 C6 O1 111.1(2)
O8 C6 C5 114.9(2)
O1 C6 C5 106.0(2)
O8 C6 C16 103.85(19)
O1 C6 C16 108.7(2)
C5 C6 C16 112.3(2)
O1 C7 C15 122.4(2)
O1 C7 C8 116.4(2)
C15 C7 C8 121.1(2)
O2 C8 C10 125.9(2)
O2 C8 C7 113.9(2)
C10 C8 C7 120.2(2)
O2 C9 H16 109.5
O2 C9 H3 109.5
H16 C9 H3 109.5
O2 C9 H2 109.5
H16 C9 H2 109.5
H3 C9 H2 109.5
C11 C10 C8 117.1(2)
C11 C10 H4 121.4
C8 C10 H4 121.4
C14 C11 C10 123.7(2)
C14 C11 C12 107.6(2)
C10 C11 C12 128.7(2)
O3 C12 O4 122.0(2)
O3 C12 C11 129.6(2)
O4 C12 C11 108.3(2)
O10 C13 O4 108.19(19)
O10 C13 C14 114.2(2)
O4 C13 C14 102.28(18)
O10 C13 C20 108.2(2)
O4 C13 C20 108.6(2)
C14 C13 C20 115.0(2)
C11 C14 C15 119.5(2)
C11 C14 C13 110.1(2)
C15 C14 C13 130.3(2)
O5 C15 C14 119.7(2)
O5 C15 C7 121.9(2)
C14 C15 C7 118.3(2)
O9 C16 O5 111.79(19)
O9 C16 C6 106.84(19)
O5 C16 C6 109.89(19)
O9 C16 C18 111.18(19)
O5 C16 C18 106.71(19)
C6 C16 C18 110.46(19)
C4 C17 O6 110.8(2)
C4 C17 H9 124.6
O6 C17 H9 124.6
O7 C18 C3 126.2(2)
O7 C18 C16 122.2(2)
C3 C18 C16 111.6(2)
O8 C19 H12 109.5
O8 C19 H11 109.5
H12 C19 H11 109.5
O8 C19 H10 109.5
H12 C19 H10 109.5
H11 C19 H10 109.5
C13 C20 H15 109.5
C13 C20 H13 109.5
H15 C20 H13 109.5
C13 C20 H14 109.5
H15 C20 H14 109.5
H13 C20 H14 109.5
O11 C21 H17 109.5
O11 C21 H19 109.5
H17 C21 H19 109.5
O11 C21 H18 109.5
H17 C21 H18 109.5
H19 C21 H18 109.5

loop_
_geom_bond_atom_site_label_1
_geom_bond_atom_site_label_2
_geom_bond_distance
O1 C7 1.373(3)
O1 C6 1.435(3)
O2 C8 1.365(3)
O2 C9 1.447(3)
O3 C12 1.206(3)
O4 C12 1.361(3)
O4 C13 1.479(3)
O5 C15 1.373(3)
O5 C16 1.422(3)
O6 C2 1.359(3)
O6 C17 1.385(3)
O7 C18 1.215(3)
O8 C6 1.401(3)
O8 C19 1.436(3)
O9 C16 1.388(3)
O9 H9A 0.81(4)
O10 C13 1.384(3)
O10 H10A 0.67(4)
O11 C21 1.432(3)
O11 H11A 0.79(5)
C1 C2 1.483(4)
C1 H1 0.98
C1 H7 0.98
C1 H8 0.98
C2 C3 1.368(3)
C3 C4 1.443(3)
C3 C18 1.450(3)
C4 C17 1.342(4)
C4 C5 1.499(3)
C5 C6 1.527(3)
C5 H5 0.99
C5 H6 0.99
C6 C16 1.545(3)
C7 C15 1.392(3)
C7 C8 1.416(3)
C8 C10 1.387(4)
C9 H16 0.98
C9 H3 0.98
C9 H2 0.98
C10 C11 1.385(4)
C10 H4 0.95
C11 C14 1.380(3)
C11 C12 1.484(3)
C13 C14 1.513(3)
C13 C20 1.515(4)
C14 C15 1.389(4)
C16 C18 1.551(3)
C17 H9 0.95
C19 H12 0.98
C19 H11 0.98
C19 H10 0.98
C20 H15 0.98
C20 H13 0.98
C20 H14 0.98
C21 H17 0.98
C21 H19 0.98
C21 H18 0.98

loop_
_geom_hbond_atom_site_label_D
_geom_hbond_atom_site_label_H
_geom_hbond_atom_site_label_A
_geom_hbond_site_symmetry_A
_geom_hbond_distance_DH
_geom_hbond_distance_HA
_geom_hbond_distance_DA
_geom_hbond_angle_DHA
O9 H9A O10 2_466 0.81 1.97 2.742(3) 158.9
O10 H10A O11 . 0.67 1.97 2.643(3) 173.9
O11 H11A O2 4_565 0.79 2.14 2.856(3) 150.3
C9 H16 O8 3_645 0.98 2.47 3.238(3) 134.7
C19 H12 O11 4_564 0.98 2.58 3.554(4) 176.7
C21 H17 O7 2_466 0.98 2.55 3.084(4) 114.2

loop_
_geom_torsion_atom_site_label_1
_geom_torsion_atom_site_label_2
_geom_torsion_atom_site_label_3
_geom_torsion_atom_site_label_4
_geom_torsion
C17 O6 C2 C3 0.0(3)
C17 O6 C2 C1 -178.8(2)
O6 C2 C3 C4 -0.7(3)
C1 C2 C3 C4 177.9(3)
O6 C2 C3 C18 176.8(2)
C1 C2 C3 C18 -4.6(5)
C2 C3 C4 C17 1.0(3)
C18 C3 C4 C17 -176.6(2)
C2 C3 C4 C5 -176.7(2)
C18 C3 C4 C5 5.6(4)
C17 C4 C5 C6 163.7(3)
C3 C4 C5 C6 -19.2(3)
C19 O8 C6 O1 68.2(3)
C19 O8 C6 C5 -52.1(3)
C19 O8 C6 C16 -175.2(2)
C7 O1 C6 O8 68.4(2)
C7 O1 C6 C5 -166.14(19)
C7 O1 C6 C16 -45.2(3)
C4 C5 C6 O8 -71.2(3)
C4 C5 C6 O1 165.7(2)
C4 C5 C6 C16 47.2(3)
C6 O1 C7 C15 15.3(3)
C6 O1 C7 C8 -165.1(2)
C9 O2 C8 C10 -0.1(4)
C9 O2 C8 C7 -179.7(2)
O1 C7 C8 O2 -0.8(3)
C15 C7 C8 O2 178.8(2)
O1 C7 C8 C10 179.5(2)
C15 C7 C8 C10 -0.9(4)
O2 C8 C10 C11 179.2(2)
C7 C8 C10 C11 -1.2(4)
C8 C10 C11 C14 1.5(4)
C8 C10 C11 C12 -179.6(2)
C13 O4 C12 O3 -176.6(2)
C13 O4 C12 C11 3.9(3)
C14 C11 C12 O3 177.3(3)
C10 C11 C12 O3 -1.7(5)
C14 C11 C12 O4 -3.2(3)
C10 C11 C12 O4 177.8(2)
C12 O4 C13 O10 117.8(2)
C12 O4 C13 C14 -3.0(3)
C12 O4 C13 C20 -125.0(2)
C10 C11 C14 C15 0.3(4)
C12 C11 C14 C15 -178.8(2)
C10 C11 C14 C13 -179.7(2)
C12 C11 C14 C13 1.3(3)
O10 C13 C14 C11 -115.7(2)
O4 C13 C14 C11 0.9(3)
C20 C13 C14 C11 118.4(2)
O10 C13 C14 C15 64.4(3)
O4 C13 C14 C15 -179.0(2)
C20 C13 C14 C15 -61.5(3)
C16 O5 C15 C14 -164.6(2)
C16 O5 C15 C7 16.0(3)
C11 C14 C15 O5 178.2(2)
C13 C14 C15 O5 -1.9(4)
C11 C14 C15 C7 -2.4(4)
C13 C14 C15 C7 177.5(2)
O1 C7 C15 O5 1.7(4)
C8 C7 C15 O5 -177.9(2)
O1 C7 C15 C14 -177.7(2)
C8 C7 C15 C14 2.7(4)
C15 O5 C16 O9 71.8(2)
C15 O5 C16 C6 -46.7(2)
C15 O5 C16 C18 -166.47(19)
O8 C6 C16 O9 -177.29(18)
O1 C6 C16 O9 -59.0(2)
C5 C6 C16 O9 58.0(2)
O8 C6 C16 O5 -55.8(2)
O1 C6 C16 O5 62.5(2)
C5 C6 C16 O5 179.5(2)
O8 C6 C16 C18 61.7(2)
O1 C6 C16 C18 179.98(19)
C5 C6 C16 C18 -63.1(3)
C3 C4 C17 O6 -1.0(3)
C5 C4 C17 O6 176.5(2)
C2 O6 C17 C4 0.7(3)
C2 C3 C18 O7 -15.5(4)
C4 C3 C18 O7 161.6(2)
C2 C3 C18 C16 163.8(2)
C4 C3 C18 C16 -19.1(3)
O9 C16 C18 O7 107.1(3)
O5 C16 C18 O7 -15.0(3)
C6 C16 C18 O7 -134.5(3)
O9 C16 C18 C3 -72.3(2)
O5 C16 C18 C3 165.59(19)
C6 C16 C18 C3 46.2(3)
